data_7132294
loop_
_publ_author_name
'Yadav, Rinku'
'Ghiviriga, Ion'
'Abboud, Khalil K.'
'Veige, Adam S.'

_publ_section_title
;
 A case of alkylidyne-imine metathesis.
;
_journal_issue 86
_journal_name_full 'Chemical communications (Cambridge, England)'
_journal_page_first 12899
_journal_page_last 12902
_journal_paper_doi 10.1039/d3cc04583h
_journal_volume 59
_journal_year 2023
_chemical_formula_sum 'C40 H45 N O2 W'
_chemical_formula_weight 755.62
_space_group_crystal_system monoclinic
_space_group_IT_number 14
_space_group_name_Hall '-P 2yn'
_space_group_name_H-M_alt 'P 1 21/n 1'
_atom_sites_solution_hydrogens geom
_audit_creation_method SHELXL-2018/3
_audit_update_record
;
2023-09-15 deposited with the CCDC.	2023-10-05 downloaded from the CCDC.
;
_cell_angle_alpha 90
_cell_angle_beta 97.2920(10)
_cell_angle_gamma 90
_cell_formula_units_Z 4
_cell_length_a 13.2327(4)
_cell_length_b 18.0672(5)
_cell_length_c 14.0890(4)
_cell_measurement_reflns_used 9321
_cell_measurement_temperature 100(2)
_cell_measurement_theta_max 32.43
_cell_measurement_theta_min 2.53
_cell_volume 3341.12(17)
_computing_cell_refinement 'Bruker SAINT'
_computing_data_collection 'Bruker APEX2'
_computing_data_reduction 'Bruker SAINT'
_computing_molecular_graphics 'Bruker SHELXTL'
_computing_publication_material 'Bruker SHELXTL'
_computing_structure_refinement 'SHELXL-2018/3 (Sheldrick, 2018)'
_computing_structure_solution 'SHELXT 2018/2 (Sheldrick, 2018)'
_diffrn_ambient_temperature 100(2)
_diffrn_measured_fraction_theta_full 0.999
_diffrn_measured_fraction_theta_max 0.999
_diffrn_measurement_device_type 'Bruker APEX-II CCD'
_diffrn_measurement_method '\f and \w scans'
_diffrn_radiation_type MoK\a
_diffrn_radiation_wavelength 0.71073
_diffrn_reflns_av_R_equivalents 0.0324
_diffrn_reflns_av_unetI/netI 0.0174
_diffrn_reflns_Laue_measured_fraction_full 0.999
_diffrn_reflns_Laue_measured_fraction_max 0.999
_diffrn_reflns_limit_h_max 18
_diffrn_reflns_limit_h_min -18
_diffrn_reflns_limit_k_max 25
_diffrn_reflns_limit_k_min -25
_diffrn_reflns_limit_l_max 19
_diffrn_reflns_limit_l_min -19
_diffrn_reflns_number 90359
_diffrn_reflns_point_group_measured_fraction_full 0.999
_diffrn_reflns_point_group_measured_fraction_max 0.999
_diffrn_reflns_theta_full 30.000
_diffrn_reflns_theta_max 30.000
_diffrn_reflns_theta_min 1.918
_exptl_absorpt_coefficient_mu 3.493
_exptl_absorpt_correction_type multi-scan
_exptl_absorpt_process_details
;
SADABS-2016/2 - Bruker AXS area detector scaling and absorption correction
;
_exptl_crystal_colour red
_exptl_crystal_density_diffrn 1.502
_exptl_crystal_description rod
_exptl_crystal_F_000 1528
_exptl_crystal_size_max 0.279
_exptl_crystal_size_mid 0.158
_exptl_crystal_size_min 0.143
_exptl_transmission_factor_max 0.3396
_exptl_transmission_factor_min 0.2650
_refine_diff_density_max 0.737
_refine_diff_density_min -1.093
_refine_diff_density_rms 0.197
_refine_ls_extinction_coef 0.00433(14)
_refine_ls_extinction_expression Fc^*^=kFc[1+0.001xFc^2^\l^3^/sin(2\q)]^-1/4^
_refine_ls_extinction_method 'SHELXL-2018/3 (Sheldrick 2018)'
_refine_ls_goodness_of_fit_ref 1.256
_refine_ls_hydrogen_treatment constr
_refine_ls_matrix_type full
_refine_ls_number_parameters 407
_refine_ls_number_reflns 9747
_refine_ls_number_restraints 0
_refine_ls_restrained_S_all 1.256
_refine_ls_R_factor_all 0.0225
_refine_ls_R_factor_gt 0.0209
_refine_ls_shift/su_max 0.002
_refine_ls_shift/su_mean 0.000
_refine_ls_structure_factor_coef Fsqd
_refine_ls_weighting_details 'w=1/[\s^2^(Fo^2^)+(0.0241P)^2^+1.4915P] where P=(Fo^2^+2Fc^2^)/3'
_refine_ls_weighting_scheme calc
_refine_ls_wR_factor_gt 0.0513
_refine_ls_wR_factor_ref 0.0521
_reflns_Friedel_coverage 0.000
_reflns_number_gt 9179
_reflns_number_total 9747
_reflns_threshold_expression 'I > 2\s(I)'
_cod_data_source_file d3cc04583h2.cif
_cod_data_source_block rinku18
_cod_original_sg_symbol_H-M 'P 21/n'
_cod_database_code 7132294
_shelx_shelxl_version_number 2018/3
_shelx_space_group_comment
;
The symmetry employed for this shelxl refinement is uniquely defined
by the following loop, which should always be used as a source of
symmetry information in preference to the above space-group names.
They are only intended as comments.
;
_shelx_estimated_absorpt_t_min 0.442
_shelx_estimated_absorpt_t_max 0.635
_exptl_absorpt_special_details none

loop_
_space_group_symop_operation_xyz
'x, y, z'
'-x+1/2, y+1/2, -z+1/2'
'-x, -y, -z'
'x-1/2, -y-1/2, z-1/2'

loop_
_atom_site_label
_atom_site_type_symbol
_atom_site_fract_x
_atom_site_fract_y
_atom_site_fract_z
_atom_site_U_iso_or_equiv
_atom_site_adp_type
_atom_site_occupancy
_atom_site_site_symmetry_order
_atom_site_calc_flag
_atom_site_refinement_flags_posn
_atom_site_refinement_flags_adp
_atom_site_refinement_flags_occupancy
_atom_site_disorder_assembly
_atom_site_disorder_group
W1 W 0.45216(2) 0.36729(2) 0.64772(2) 0.01271(3) Uani 1 1 d . . . . .
O1 O 0.46190(9) 0.47300(7) 0.63257(9) 0.0159(2) Uani 1 1 d . . . . .
O2 O 0.44876(9) 0.27378(7) 0.58169(9) 0.0159(2) Uani 1 1 d . . . . .
N1 N 0.61935(12) 0.36361(8) 0.64906(11) 0.0167(3) Uani 1 1 d . . . . .
C1 C 0.39957(13) 0.52371(10) 0.66715(12) 0.0164(3) Uani 1 1 d . . . . .
C2 C 0.44203(14) 0.58499(10) 0.72038(12) 0.0180(3) Uani 1 1 d . . . . .
C3 C 0.37270(17) 0.63367(10) 0.75520(15) 0.0229(4) Uani 1 1 d . . . . .
H3 H 0.397994 0.675807 0.790956 0.027 Uiso 1 1 calc R U . . .
C4 C 0.26825(17) 0.62204(11) 0.73889(15) 0.0244(4) Uani 1 1 d . . . . .
H4 H 0.223456 0.655317 0.764916 0.029 Uiso 1 1 calc R U . . .
C5 C 0.22891(14) 0.56211(11) 0.68482(13) 0.0220(4) Uani 1 1 d . . . . .
H5 H 0.157306 0.554678 0.673908 0.026 Uiso 1 1 calc R U . . .
C6 C 0.29419(13) 0.51232(10) 0.64607(12) 0.0174(3) Uani 1 1 d . . . . .
C7 C 0.25143(13) 0.45068(10) 0.58263(12) 0.0177(3) Uani 1 1 d . . . . .
C8 C 0.16208(14) 0.46564(11) 0.52095(13) 0.0212(4) Uani 1 1 d . . . . .
H8 H 0.131822 0.513309 0.521263 0.025 Uiso 1 1 calc R U . . .
C9 C 0.11752(14) 0.41174(12) 0.45963(14) 0.0235(4) Uani 1 1 d . . . . .
H9 H 0.059693 0.423344 0.415022 0.028 Uiso 1 1 calc R U . . .
C10 C 0.15751(14) 0.34071(12) 0.46346(13) 0.0212(4) Uani 1 1 d . . . . .
H10 H 0.124944 0.303486 0.422875 0.025 Uiso 1 1 calc R U . . .
C11 C 0.24537(13) 0.32268(10) 0.52626(12) 0.0173(3) Uani 1 1 d . . . . .
C12 C 0.29780(13) 0.37958(10) 0.58244(12) 0.0160(3) Uani 1 1 d . . . . .
C13 C 0.27678(13) 0.24298(10) 0.53253(12) 0.0177(3) Uani 1 1 d . . . . .
C14 C 0.20458(15) 0.18679(11) 0.50882(14) 0.0228(4) Uani 1 1 d . . . . .
H14 H 0.135832 0.199904 0.487925 0.027 Uiso 1 1 calc R U . . .
C15 C 0.23152(16) 0.11251(12) 0.51526(14) 0.0250(4) Uani 1 1 d . . . . .
H15 H 0.181987 0.075558 0.496228 0.030 Uiso 1 1 calc R U . . .
C16 C 0.33015(15) 0.09218(11) 0.54928(13) 0.0226(4) Uani 1 1 d . . . . .
H16 H 0.347098 0.041107 0.554173 0.027 Uiso 1 1 calc R U . . .
C17 C 0.40580(15) 0.14494(10) 0.57673(13) 0.0183(3) Uani 1 1 d . . . . .
C18 C 0.37713(13) 0.22012(10) 0.56438(12) 0.0165(3) Uani 1 1 d . . . . .
C19 C 0.55765(15) 0.59660(10) 0.74060(13) 0.0208(3) Uani 1 1 d . . . . .
C20 C 0.60292(16) 0.60471(13) 0.64565(15) 0.0281(4) Uani 1 1 d . . . . .
H20A H 0.677248 0.608607 0.658864 0.042 Uiso 1 1 calc R U . . .
H20B H 0.575519 0.649393 0.612318 0.042 Uiso 1 1 calc R U . . .
H20C H 0.584809 0.561298 0.605357 0.042 Uiso 1 1 calc R U . . .
C21 C 0.60834(16) 0.53189(11) 0.79938(15) 0.0251(4) Uani 1 1 d . . . . .
H21A H 0.682064 0.540119 0.811223 0.038 Uiso 1 1 calc R U . . .
H21B H 0.594541 0.485609 0.763813 0.038 Uiso 1 1 calc R U . . .
H21C H 0.580735 0.528677 0.860588 0.038 Uiso 1 1 calc R U . . .
C22 C 0.58463(18) 0.66709(12) 0.79937(16) 0.0303(4) Uani 1 1 d . . . . .
H22A H 0.658842 0.672675 0.810794 0.045 Uiso 1 1 calc R U . . .
H22B H 0.557533 0.663394 0.860784 0.045 Uiso 1 1 calc R U . . .
H22C H 0.554719 0.710175 0.764031 0.045 Uiso 1 1 calc R U . . .
C23 C 0.51367(15) 0.12275(10) 0.62053(14) 0.0200(3) Uani 1 1 d . . . . .
C24 C 0.52294(17) 0.03914(11) 0.63891(15) 0.0277(4) Uani 1 1 d . . . . .
H24A H 0.592146 0.027512 0.668590 0.041 Uiso 1 1 calc R U . . .
H24B H 0.508716 0.012511 0.578079 0.041 Uiso 1 1 calc R U . . .
H24C H 0.473889 0.024018 0.681778 0.041 Uiso 1 1 calc R U . . .
C25 C 0.59098(16) 0.14442(12) 0.55280(16) 0.0264(4) Uani 1 1 d . . . . .
H25A H 0.660050 0.133300 0.583277 0.040 Uiso 1 1 calc R U . . .
H25B H 0.585199 0.197489 0.538803 0.040 Uiso 1 1 calc R U . . .
H2C H 0.577030 0.116283 0.493106 0.040 Uiso 1 1 calc R U . . .
C26 C 0.54167(17) 0.15988(12) 0.71883(14) 0.0261(4) Uani 1 1 d . . . . .
H26A H 0.608932 0.142647 0.747421 0.039 Uiso 1 1 calc R U . . .
H26B H 0.490783 0.146877 0.760852 0.039 Uiso 1 1 calc R U . . .
H26C H 0.543101 0.213726 0.710716 0.039 Uiso 1 1 calc R U . . .
C27 C 0.41224(13) 0.35547(10) 0.76141(12) 0.0157(3) Uani 1 1 d . . . . .
C28 C 0.36517(14) 0.35142(11) 0.85187(13) 0.0183(3) Uani 1 1 d . . . . .
C29 C 0.39944(15) 0.28108(12) 0.90727(14) 0.0243(4) Uani 1 1 d . . . . .
H29A H 0.373521 0.281592 0.969406 0.036 Uiso 1 1 calc R U . . .
H29B H 0.474033 0.278954 0.917183 0.036 Uiso 1 1 calc R U . . .
H29C H 0.372706 0.237638 0.870695 0.036 Uiso 1 1 calc R U . . .
C30 C 0.3973(2) 0.41991(12) 0.91362(15) 0.0328(5) Uani 1 1 d . . . . .
H30A H 0.364156 0.418597 0.971973 0.049 Uiso 1 1 calc R U . . .
H30B H 0.376763 0.464905 0.877363 0.049 Uiso 1 1 calc R U . . .
H30C H 0.471428 0.419785 0.930796 0.049 Uiso 1 1 calc R U . . .
C31 C 0.24922(16) 0.35054(14) 0.82656(16) 0.0310(5) Uani 1 1 d . . . . .
H31A H 0.217112 0.346404 0.885306 0.046 Uiso 1 1 calc R U . . .
H31B H 0.229283 0.308180 0.784919 0.046 Uiso 1 1 calc R U . . .
H31C H 0.227032 0.396487 0.793258 0.046 Uiso 1 1 calc R U . . .
C32 C 0.69110(14) 0.35125(10) 0.71809(13) 0.0172(3) Uani 1 1 d . . . . .
H32 H 0.672396 0.340186 0.779432 0.021 Uiso 1 1 calc R U . . .
C33 C 0.79916(14) 0.35327(10) 0.70751(13) 0.0171(3) Uani 1 1 d . . . . .
C34 C 0.87310(16) 0.35801(11) 0.78737(14) 0.0224(4) Uani 1 1 d . . . . .
H34 H 0.853918 0.358684 0.850095 0.027 Uiso 1 1 calc R U . . .
C35 C 0.97542(16) 0.36174(11) 0.77364(16) 0.0251(4) Uani 1 1 d . . . . .
H35 H 1.026448 0.365426 0.827312 0.030 Uiso 1 1 calc R U . . .
C36 C 1.00311(16) 0.36009(11) 0.68187(17) 0.0240(4) Uani 1 1 d . . . . .
H36 H 1.072925 0.363705 0.673047 0.029 Uiso 1 1 calc R U . . .
C37 C 0.92944(15) 0.35320(11) 0.60286(14) 0.0205(4) Uani 1 1 d . . . . .
H37 H 0.949237 0.350810 0.540436 0.025 Uiso 1 1 calc R U . . .
C38 C 0.82681(13) 0.34977(10) 0.61479(13) 0.0166(3) Uani 1 1 d . . . . .
C39 C 0.74316(14) 0.34009(11) 0.53341(13) 0.0197(3) Uani 1 1 d . . . . .
H39A H 0.726089 0.286935 0.525135 0.024 Uiso 1 1 calc R U . . .
H39B H 0.765980 0.358379 0.473402 0.024 Uiso 1 1 calc R U . . .
C40 C 0.64987(14) 0.38291(12) 0.55418(13) 0.0212(4) Uani 1 1 d . . . . .
H40A H 0.664431 0.436602 0.552367 0.032 Uiso 1 1 calc R U . . .
H40B H 0.592608 0.372162 0.503739 0.032 Uiso 1 1 calc R U . . .

loop_
_atom_site_aniso_label
_atom_site_aniso_U_11
_atom_site_aniso_U_22
_atom_site_aniso_U_33
_atom_site_aniso_U_23
_atom_site_aniso_U_13
_atom_site_aniso_U_12
W1 0.01069(4) 0.01461(4) 0.01310(4) 0.00020(2) 0.00258(2) -0.00033(2)
O1 0.0146(6) 0.0158(6) 0.0180(6) -0.0001(4) 0.0046(4) -0.0003(4)
O2 0.0150(6) 0.0154(6) 0.0176(6) -0.0015(4) 0.0025(4) -0.0017(4)
N1 0.0147(7) 0.0182(7) 0.0182(7) 0.0002(5) 0.0051(5) -0.0002(5)
C1 0.0185(8) 0.0158(8) 0.0160(7) 0.0033(6) 0.0059(6) 0.0032(6)
C2 0.0212(8) 0.0169(8) 0.0164(8) 0.0026(6) 0.0042(6) 0.0013(6)
C3 0.0306(11) 0.0184(9) 0.0205(9) -0.0003(6) 0.0067(8) 0.0032(7)
C4 0.0286(10) 0.0244(9) 0.0220(9) 0.0024(7) 0.0100(7) 0.0101(7)
C5 0.0191(8) 0.0273(9) 0.0208(8) 0.0048(7) 0.0069(7) 0.0061(7)
C6 0.0173(8) 0.0189(8) 0.0166(7) 0.0040(6) 0.0042(6) 0.0027(6)
C7 0.0148(8) 0.0214(8) 0.0173(8) 0.0043(6) 0.0038(6) 0.0002(6)
C8 0.0163(8) 0.0249(9) 0.0226(8) 0.0053(7) 0.0034(7) 0.0028(7)
C9 0.0148(8) 0.0324(10) 0.0225(9) 0.0071(7) -0.0006(6) -0.0005(7)
C10 0.0165(8) 0.0283(9) 0.0181(8) 0.0033(7) -0.0003(6) -0.0039(7)
C11 0.0143(7) 0.0216(8) 0.0160(7) 0.0034(6) 0.0020(6) -0.0027(6)
C12 0.0134(7) 0.0213(8) 0.0137(7) 0.0034(6) 0.0032(6) -0.0011(6)
C13 0.0175(8) 0.0204(8) 0.0154(7) 0.0012(6) 0.0023(6) -0.0034(6)
C14 0.0185(8) 0.0269(9) 0.0225(9) 0.0022(7) 0.0007(7) -0.0061(7)
C15 0.0266(10) 0.0235(9) 0.0243(9) -0.0002(7) 0.0011(7) -0.0096(8)
C16 0.0287(10) 0.0185(9) 0.0209(8) -0.0014(7) 0.0045(7) -0.0046(7)
C17 0.0214(9) 0.0188(8) 0.0151(8) -0.0004(6) 0.0038(6) -0.0021(6)
C18 0.0176(8) 0.0190(8) 0.0131(7) -0.0009(6) 0.0032(6) -0.0042(6)
C19 0.0230(9) 0.0169(8) 0.0223(8) -0.0017(7) 0.0023(7) -0.0028(7)
C20 0.0246(10) 0.0314(11) 0.0294(10) 0.0012(8) 0.0076(8) -0.0081(8)
C21 0.0251(9) 0.0201(9) 0.0280(10) -0.0012(7) -0.0047(7) -0.0005(7)
C22 0.0357(11) 0.0195(9) 0.0342(11) -0.0036(8) -0.0008(9) -0.0034(8)
C23 0.0224(9) 0.0184(8) 0.0190(8) -0.0011(6) 0.0025(7) 0.0009(7)
C24 0.0335(11) 0.0188(9) 0.0302(10) -0.0002(8) 0.0024(8) 0.0029(8)
C25 0.0224(10) 0.0279(10) 0.0298(10) 0.0004(8) 0.0070(8) 0.0019(8)
C26 0.0321(11) 0.0231(9) 0.0212(9) -0.0009(7) -0.0044(7) 0.0053(8)
C27 0.0127(7) 0.0196(8) 0.0149(7) 0.0007(6) 0.0016(6) 0.0005(6)
C28 0.0174(8) 0.0223(8) 0.0156(8) 0.0012(6) 0.0044(6) 0.0003(6)
C29 0.0229(9) 0.0290(10) 0.0211(9) 0.0061(7) 0.0026(7) -0.0005(7)
C30 0.0501(14) 0.0296(11) 0.0204(9) -0.0044(8) 0.0112(9) -0.0056(10)
C31 0.0168(9) 0.0514(13) 0.0259(10) 0.0104(9) 0.0073(7) 0.0059(9)
C32 0.0163(8) 0.0187(8) 0.0172(8) -0.0010(6) 0.0039(6) 0.0008(6)
C33 0.0146(8) 0.0173(8) 0.0192(8) -0.0016(6) 0.0015(6) 0.0015(6)
C34 0.0207(9) 0.0256(9) 0.0203(9) -0.0042(7) 0.0002(7) 0.0029(7)
C35 0.0183(9) 0.0263(10) 0.0289(10) -0.0054(7) -0.0035(7) 0.0013(7)
C36 0.0150(9) 0.0226(9) 0.0342(11) -0.0012(7) 0.0022(8) 0.0000(7)
C37 0.0177(8) 0.0209(8) 0.0239(9) 0.0001(7) 0.0061(7) 0.0006(7)
C38 0.0158(8) 0.0153(7) 0.0189(8) 0.0004(6) 0.0026(6) 0.0004(6)
C39 0.0158(8) 0.0272(9) 0.0167(8) -0.0002(7) 0.0042(6) 0.0006(7)
C40 0.0160(8) 0.0308(10) 0.0173(8) 0.0047(7) 0.0046(6) 0.0021(7)

loop_
_atom_type_symbol
_atom_type_description
_atom_type_scat_dispersion_real
_atom_type_scat_dispersion_imag
_atom_type_scat_source
C C 0.0033 0.0016 'International Tables Vol C Tables 4.2.6.8 and 6.1.1.4'
H H 0.0000 0.0000 'International Tables Vol C Tables 4.2.6.8 and 6.1.1.4'
N N 0.0061 0.0033 'International Tables Vol C Tables 4.2.6.8 and 6.1.1.4'
O O 0.0106 0.0060 'International Tables Vol C Tables 4.2.6.8 and 6.1.1.4'
W W -0.8490 6.8722 'International Tables Vol C Tables 4.2.6.8 and 6.1.1.4'

loop_
_geom_angle_atom_site_label_1
_geom_angle_atom_site_label_2
_geom_angle_atom_site_label_3
_geom_angle
_geom_angle_site_symmetry_1
_geom_angle_site_symmetry_3
_geom_angle_publ_flag
C27 W1 O2 109.96(7) . . ?
C27 W1 O1 104.64(7) . . ?
O2 W1 O1 144.40(5) . . ?
C27 W1 C12 91.34(7) . . ?
O2 W1 C12 85.47(6) . . ?
O1 W1 C12 85.60(6) . . ?
C27 W1 N1 113.81(7) . . ?
O2 W1 N1 86.54(5) . . ?
O1 W1 N1 87.13(5) . . ?
C12 W1 N1 154.84(6) . . ?
C1 O1 W1 125.04(11) . . ?
C18 O2 W1 133.37(11) . . ?
C32 N1 C40 117.45(16) . . ?
C32 N1 W1 130.68(13) . . ?
C40 N1 W1 111.78(11) . . ?
O1 C1 C6 117.10(16) . . ?
O1 C1 C2 119.89(16) . . ?
C6 C1 C2 123.00(16) . . ?
C3 C2 C1 116.30(17) . . ?
C3 C2 C19 121.99(17) . . ?
C1 C2 C19 121.70(16) . . ?
C4 C3 C2 121.90(18) . . ?
C4 C3 H3 119.0 . . ?
C2 C3 H3 119.0 . . ?
C5 C4 C3 120.38(18) . . ?
C5 C4 H4 119.8 . . ?
C3 C4 H4 119.8 . . ?
C4 C5 C6 120.47(18) . . ?
C4 C5 H5 119.8 . . ?
C6 C5 H5 119.8 . . ?
C1 C6 C5 117.86(17) . . ?
C1 C6 C7 121.78(16) . . ?
C5 C6 C7 120.34(16) . . ?
C8 C7 C12 120.17(17) . . ?
C8 C7 C6 116.93(16) . . ?
C12 C7 C6 122.90(16) . . ?
C9 C8 C7 120.70(18) . . ?
C9 C8 H8 119.7 . . ?
C7 C8 H8 119.7 . . ?
C8 C9 C10 119.80(17) . . ?
C8 C9 H9 120.1 . . ?
C10 C9 H9 120.1 . . ?
C9 C10 C11 121.31(18) . . ?
C9 C10 H10 119.3 . . ?
C11 C10 H10 119.3 . . ?
C10 C11 C12 119.21(17) . . ?
C10 C11 C13 117.43(16) . . ?
C12 C11 C13 123.33(15) . . ?
C11 C12 C7 118.23(16) . . ?
C11 C12 W1 122.33(13) . . ?
C7 C12 W1 118.71(13) . . ?
C14 C13 C18 116.67(17) . . ?
C14 C13 C11 120.35(16) . . ?
C18 C13 C11 122.95(16) . . ?
C15 C14 C13 121.45(18) . . ?
C15 C14 H14 119.3 . . ?
C13 C14 H14 119.3 . . ?
C16 C15 C14 120.19(18) . . ?
C16 C15 H15 119.9 . . ?
C14 C15 H15 119.9 . . ?
C15 C16 C17 121.69(18) . . ?
C15 C16 H16 119.2 . . ?
C17 C16 H16 119.2 . . ?
C16 C17 C18 116.63(17) . . ?
C16 C17 C23 121.92(17) . . ?
C18 C17 C23 121.42(16) . . ?
O2 C18 C13 117.18(16) . . ?
O2 C18 C17 119.59(16) . . ?
C13 C18 C17 123.22(16) . . ?
C2 C19 C22 111.80(16) . . ?
C2 C19 C21 110.65(15) . . ?
C22 C19 C21 106.53(16) . . ?
C2 C19 C20 109.89(15) . . ?
C22 C19 C20 107.45(17) . . ?
C21 C19 C20 110.43(17) . . ?
C19 C20 H20A 109.5 . . ?
C19 C20 H20B 109.5 . . ?
H20A C20 H20B 109.5 . . ?
C19 C20 H20C 109.5 . . ?
H20A C20 H20C 109.5 . . ?
H20B C20 H20C 109.5 . . ?
C19 C21 H21A 109.5 . . ?
C19 C21 H21B 109.5 . . ?
H21A C21 H21B 109.5 . . ?
C19 C21 H21C 109.5 . . ?
H21A C21 H21C 109.5 . . ?
H21B C21 H21C 109.5 . . ?
C19 C22 H22A 109.5 . . ?
C19 C22 H22B 109.5 . . ?
H22A C22 H22B 109.5 . . ?
C19 C22 H22C 109.5 . . ?
H22A C22 H22C 109.5 . . ?
H22B C22 H22C 109.5 . . ?
C17 C23 C24 112.04(16) . . ?
C17 C23 C25 110.03(16) . . ?
C24 C23 C25 108.08(16) . . ?
C17 C23 C26 110.66(16) . . ?
C24 C23 C26 105.78(16) . . ?
C25 C23 C26 110.14(17) . . ?
C23 C24 H24A 109.5 . . ?
C23 C24 H24B 109.5 . . ?
H24A C24 H24B 109.5 . . ?
C23 C24 H24C 109.5 . . ?
H24A C24 H24C 109.5 . . ?
H24B C24 H24C 109.5 . . ?
C23 C25 H25A 109.5 . . ?
C23 C25 H25B 109.5 . . ?
H25A C25 H25B 109.5 . . ?
C23 C25 H2C 109.5 . . ?
H25A C25 H2C 109.5 . . ?
H25B C25 H2C 109.5 . . ?
C23 C26 H26A 109.5 . . ?
C23 C26 H26B 109.5 . . ?
H26A C26 H26B 109.5 . . ?
C23 C26 H26C 109.5 . . ?
H26A C26 H26C 109.5 . . ?
H26B C26 H26C 109.5 . . ?
C28 C27 W1 171.80(14) . . ?
C27 C28 C29 110.38(15) . . ?
C27 C28 C31 108.47(15) . . ?
C29 C28 C31 109.49(16) . . ?
C27 C28 C30 109.16(16) . . ?
C29 C28 C30 109.65(16) . . ?
C31 C28 C30 109.66(18) . . ?
C28 C29 H29A 109.5 . . ?
C28 C29 H29B 109.5 . . ?
H29A C29 H29B 109.5 . . ?
C28 C29 H29C 109.5 . . ?
H29A C29 H29C 109.5 . . ?
H29B C29 H29C 109.5 . . ?
C28 C30 H30A 109.5 . . ?
C28 C30 H30B 109.5 . . ?
H30A C30 H30B 109.5 . . ?
C28 C30 H30C 109.5 . . ?
H30A C30 H30C 109.5 . . ?
H30B C30 H30C 109.5 . . ?
C28 C31 H31A 109.5 . . ?
C28 C31 H31B 109.5 . . ?
H31A C31 H31B 109.5 . . ?
C28 C31 H31C 109.5 . . ?
H31A C31 H31C 109.5 . . ?
H31B C31 H31C 109.5 . . ?
N1 C32 C33 123.84(17) . . ?
N1 C32 H32 118.1 . . ?
C33 C32 H32 118.1 . . ?
C34 C33 C38 120.96(17) . . ?
C34 C33 C32 121.02(17) . . ?
C38 C33 C32 118.02(16) . . ?
C35 C34 C33 119.00(19) . . ?
C35 C34 H34 120.5 . . ?
C33 C34 H34 120.5 . . ?
C36 C35 C34 120.28(19) . . ?
C36 C35 H35 119.9 . . ?
C34 C35 H35 119.9 . . ?
C35 C36 C37 120.47(19) . . ?
C35 C36 H36 119.8 . . ?
C37 C36 H36 119.8 . . ?
C36 C37 C38 120.25(18) . . ?
C36 C37 H37 119.9 . . ?
C38 C37 H37 119.9 . . ?
C37 C38 C33 119.01(17) . . ?
C37 C38 C39 123.38(16) . . ?
C33 C38 C39 117.59(16) . . ?
C38 C39 C40 109.45(15) . . ?
C38 C39 H39A 109.8 . . ?
C40 C39 H39A 109.8 . . ?
C38 C39 H39B 109.8 . . ?
C40 C39 H39B 109.8 . . ?
H39A C39 H39B 108.2 . . ?
N1 C40 C39 112.00(15) . . ?
N1 C40 H40A 109.2 . . ?
C39 C40 H40A 109.2 . . ?
N1 C40 H40B 109.2 . . ?
C39 C40 H40B 109.2 . . ?
H40A C40 H40B 107.9 . . ?

loop_
_geom_bond_atom_site_label_1
_geom_bond_atom_site_label_2
_geom_bond_distance
_geom_bond_site_symmetry_2
_geom_bond_publ_flag
W1 C27 1.7622(17) . ?
W1 O2 1.9264(12) . ?
W1 O1 1.9278(13) . ?
W1 C12 2.1426(18) . ?
W1 N1 2.2111(16) . ?
O1 C1 1.363(2) . ?
O2 C18 1.356(2) . ?
N1 C32 1.289(2) . ?
N1 C40 1.486(2) . ?
C1 C6 1.404(2) . ?
C1 C2 1.413(3) . ?
C2 C3 1.404(3) . ?
C2 C19 1.535(3) . ?
C3 C4 1.388(3) . ?
C3 H3 0.9500 . ?
C4 C5 1.387(3) . ?
C4 H4 0.9500 . ?
C5 C6 1.405(2) . ?
C5 H5 0.9500 . ?
C6 C7 1.494(3) . ?
C7 C8 1.402(2) . ?
C7 C12 1.424(2) . ?
C8 C9 1.383(3) . ?
C8 H8 0.9500 . ?
C9 C10 1.386(3) . ?
C9 H9 0.9500 . ?
C10 C11 1.407(2) . ?
C10 H10 0.9500 . ?
C11 C12 1.423(2) . ?
C11 C13 1.498(3) . ?
C13 C14 1.405(2) . ?
C13 C18 1.409(2) . ?
C14 C15 1.389(3) . ?
C14 H14 0.9500 . ?
C15 C16 1.382(3) . ?
C15 H15 0.9500 . ?
C16 C17 1.401(3) . ?
C16 H16 0.9500 . ?
C17 C18 1.415(3) . ?
C17 C23 1.535(3) . ?
C19 C22 1.536(3) . ?
C19 C21 1.537(3) . ?
C19 C20 1.541(3) . ?
C20 H20A 0.9800 . ?
C20 H20B 0.9800 . ?
C20 H20C 0.9800 . ?
C21 H21A 0.9800 . ?
C21 H21B 0.9800 . ?
C21 H21C 0.9800 . ?
C22 H22A 0.9800 . ?
C22 H22B 0.9800 . ?
C22 H22C 0.9800 . ?
C23 C24 1.535(3) . ?
C23 C25 1.536(3) . ?
C23 C26 1.541(3) . ?
C24 H24A 0.9800 . ?
C24 H24B 0.9800 . ?
C24 H24C 0.9800 . ?
C25 H25A 0.9800 . ?
C25 H25B 0.9800 . ?
C25 H2C 0.9800 . ?
C26 H26A 0.9800 . ?
C26 H26B 0.9800 . ?
C26 H26C 0.9800 . ?
C27 C28 1.490(2) . ?
C28 C29 1.530(3) . ?
C28 C31 1.531(3) . ?
C28 C30 1.541(3) . ?
C29 H29A 0.9800 . ?
C29 H29B 0.9800 . ?
C29 H29C 0.9800 . ?
C30 H30A 0.9800 . ?
C30 H30B 0.9800 . ?
C30 H30C 0.9800 . ?
C31 H31A 0.9800 . ?
C31 H31B 0.9800 . ?
C31 H31C 0.9800 . ?
C32 C33 1.457(2) . ?
C32 H32 0.9500 . ?
C33 C34 1.397(3) . ?
C33 C38 1.402(2) . ?
C34 C35 1.393(3) . ?
C34 H34 0.9500 . ?
C35 C36 1.388(3) . ?
C35 H35 0.9500 . ?
C36 C37 1.389(3) . ?
C36 H36 0.9500 . ?
C37 C38 1.391(3) . ?
C37 H37 0.9500 . ?
C38 C39 1.499(2) . ?
C39 C40 1.516(3) . ?
C39 H39A 0.9900 . ?
C39 H39B 0.9900 . ?
C40 H40A 0.9900 . ?
C40 H40B 0.9900 . ?

loop_
_geom_torsion_atom_site_label_1
_geom_torsion_atom_site_label_2
_geom_torsion_atom_site_label_3
_geom_torsion_atom_site_label_4
_geom_torsion
_geom_torsion_site_symmetry_1
_geom_torsion_site_symmetry_2
_geom_torsion_site_symmetry_3
_geom_torsion_site_symmetry_4
_geom_torsion_publ_flag
W1 O1 C1 C6 -50.7(2) . . . . ?
W1 O1 C1 C2 130.28(14) . . . . ?
O1 C1 C2 C3 -178.62(16) . . . . ?
C6 C1 C2 C3 2.4(3) . . . . ?
O1 C1 C2 C19 0.2(2) . . . . ?
C6 C1 C2 C19 -178.83(16) . . . . ?
C1 C2 C3 C4 0.5(3) . . . . ?
C19 C2 C3 C4 -178.33(18) . . . . ?
C2 C3 C4 C5 -1.7(3) . . . . ?
C3 C4 C5 C6 0.2(3) . . . . ?
O1 C1 C6 C5 177.12(15) . . . . ?
C2 C1 C6 C5 -3.8(3) . . . . ?
O1 C1 C6 C7 -4.4(2) . . . . ?
C2 C1 C6 C7 174.63(16) . . . . ?
C4 C5 C6 C1 2.5(3) . . . . ?
C4 C5 C6 C7 -176.00(17) . . . . ?
C1 C6 C7 C8 -142.52(17) . . . . ?
C5 C6 C7 C8 35.9(2) . . . . ?
C1 C6 C7 C12 37.0(2) . . . . ?
C5 C6 C7 C12 -144.59(18) . . . . ?
C12 C7 C8 C9 0.3(3) . . . . ?
C6 C7 C8 C9 179.84(16) . . . . ?
C7 C8 C9 C10 4.3(3) . . . . ?
C8 C9 C10 C11 -2.4(3) . . . . ?
C9 C10 C11 C12 -4.1(3) . . . . ?
C9 C10 C11 C13 173.94(17) . . . . ?
C10 C11 C12 C7 8.5(2) . . . . ?
C13 C11 C12 C7 -169.38(16) . . . . ?
C10 C11 C12 W1 -161.55(13) . . . . ?
C13 C11 C12 W1 20.6(2) . . . . ?
C8 C7 C12 C11 -6.7(2) . . . . ?
C6 C7 C12 C11 173.79(15) . . . . ?
C8 C7 C12 W1 163.69(13) . . . . ?
C6 C7 C12 W1 -15.8(2) . . . . ?
C10 C11 C13 C14 -24.4(2) . . . . ?
C12 C11 C13 C14 153.52(17) . . . . ?
C10 C11 C13 C18 157.49(17) . . . . ?
C12 C11 C13 C18 -24.6(3) . . . . ?
C18 C13 C14 C15 -0.9(3) . . . . ?
C11 C13 C14 C15 -179.13(17) . . . . ?
C13 C14 C15 C16 2.7(3) . . . . ?
C14 C15 C16 C17 -1.0(3) . . . . ?
C15 C16 C17 C18 -2.4(3) . . . . ?
C15 C16 C17 C23 176.02(18) . . . . ?
W1 O2 C18 C13 45.4(2) . . . . ?
W1 O2 C18 C17 -135.90(15) . . . . ?
C14 C13 C18 O2 175.94(15) . . . . ?
C11 C13 C18 O2 -5.9(2) . . . . ?
C14 C13 C18 C17 -2.7(3) . . . . ?
C11 C13 C18 C17 175.51(16) . . . . ?
C16 C17 C18 O2 -174.31(15) . . . . ?
C23 C17 C18 O2 7.3(3) . . . . ?
C16 C17 C18 C13 4.3(3) . . . . ?
C23 C17 C18 C13 -174.14(16) . . . . ?
C3 C2 C19 C22 -1.5(3) . . . . ?
C1 C2 C19 C22 179.81(17) . . . . ?
C3 C2 C19 C21 117.10(19) . . . . ?
C1 C2 C19 C21 -61.6(2) . . . . ?
C3 C2 C19 C20 -120.69(19) . . . . ?
C1 C2 C19 C20 60.6(2) . . . . ?
C16 C17 C23 C24 -5.8(3) . . . . ?
C18 C17 C23 C24 172.50(17) . . . . ?
C16 C17 C23 C25 114.4(2) . . . . ?
C18 C17 C23 C25 -67.2(2) . . . . ?
C16 C17 C23 C26 -123.61(19) . . . . ?
C18 C17 C23 C26 54.7(2) . . . . ?
C40 N1 C32 C33 -1.7(3) . . . . ?
W1 N1 C32 C33 -177.83(12) . . . . ?
N1 C32 C33 C34 163.74(18) . . . . ?
N1 C32 C33 C38 -16.7(3) . . . . ?
C38 C33 C34 C35 2.1(3) . . . . ?
C32 C33 C34 C35 -178.34(17) . . . . ?
C33 C34 C35 C36 -0.6(3) . . . . ?
C34 C35 C36 C37 -1.3(3) . . . . ?
C35 C36 C37 C38 1.6(3) . . . . ?
C36 C37 C38 C33 -0.1(3) . . . . ?
C36 C37 C38 C39 -178.13(17) . . . . ?
C34 C33 C38 C37 -1.8(3) . . . . ?
C32 C33 C38 C37 178.65(17) . . . . ?
C34 C33 C38 C39 176.34(17) . . . . ?
C32 C33 C38 C39 -3.2(3) . . . . ?
C37 C38 C39 C40 -145.47(18) . . . . ?
C33 C38 C39 C40 36.5(2) . . . . ?
C32 N1 C40 C39 37.2(2) . . . . ?
W1 N1 C40 C39 -145.89(13) . . . . ?
C38 C39 C40 N1 -53.0(2) . . . . ?
